data_4519231
loop_
_publ_author_name
'Tanpure, Sudhakar Dattatray'
'Kuo, Tung-Chun'
'Cheng, Mu-Jeng'
'Liu, Rai-Shung'

_publ_section_title
;
 Gold(I)-Catalyzed Highly Diastereo- and Enantioselective Constructions of
 Bicyclo[3.2.1]oct-6-ene Frameworks via (4 + 3)-Cycloadditions
;
_journal_name_full 'ACS Catalysis'
_journal_page_first 536
_journal_page_last 543
_journal_paper_doi 10.1021/acscatal.1c04483
_journal_year 2021
_chemical_absolute_configuration rm
_chemical_formula_moiety 'C35 H28 O'
_chemical_formula_sum 'C35 H28 O'
_chemical_formula_weight 464.57
_space_group_crystal_system hexagonal
_space_group_IT_number 169
_space_group_name_Hall 'P 61'
_space_group_name_H-M_alt 'P 61'
_atom_sites_solution_hydrogens geom
_atom_sites_solution_primary dual
_audit_creation_date 2021-12-06
_audit_creation_method
;
Olex2 1.5
(compiled 2021.11.18 svn.ra9532c28 for OlexSys, GUI svn.r6429)
;
_cell_angle_alpha 90
_cell_angle_beta 90
_cell_angle_gamma 120
_cell_formula_units_Z 6
_cell_length_a 21.1226(2)
_cell_length_b 21.1226(2)
_cell_length_c 10.92510(10)
_cell_measurement_reflns_used 31540
_cell_measurement_temperature 100.00(10)
_cell_measurement_theta_max 72.0170
_cell_measurement_theta_min 4.1460
_cell_volume 4221.34(7)
_computing_cell_refinement 'CrysAlisPro 1.171.42.33a (Rigaku OD, 2021)'
_computing_data_collection 'CrysAlisPro 1.171.42.33a (Rigaku OD, 2021)'
_computing_data_reduction 'CrysAlisPro 1.171.42.33a (Rigaku OD, 2021)'
_computing_molecular_graphics 'Olex2 1.5 (Dolomanov et al., 2009)'
_computing_publication_material 'Olex2 1.5 (Dolomanov et al., 2009)'
_computing_structure_refinement 'SHELXL 2018/3 (Sheldrick, 2015)'
_computing_structure_solution 'SHELXT  (Sheldrick, 2015)'
_diffrn_ambient_environment N~2~
_diffrn_ambient_temperature 100.00(10)
_diffrn_detector 'Hybrid Pixel Array Detector'
_diffrn_detector_area_resol_mean 10.0000
_diffrn_detector_type 'HyPix-Arc 150'
_diffrn_measured_fraction_theta_full 0.999
_diffrn_measured_fraction_theta_max 0.976
_diffrn_measurement_details
;
List of Runs (angles in degrees, time in seconds):

  # Type    Start    End  Width  t~exp~   \w     \q     \k     \f   Frames
--------------------------------------------------------------------------
  1  \w     54.00 110.10   0.30    0.65    --   69.49  15.00  60.00  187
  2  \w     37.00  84.10   0.30    0.65    --   56.41  15.00  30.00  157
  3  \w     66.00  97.50   0.30    0.65    --   56.41  15.00 -30.00  105
  4  \w     47.00 116.90   0.30    0.65    --   76.49  15.00-120.00  233
  5  \w     48.00 117.00   0.30    0.65    --   76.49  15.00-180.00  230
  6  \w     88.00 113.80   0.30    0.65    --   76.49  15.00 -30.00   86
  7  \w     44.00  69.80   0.30    0.65    --   76.49  15.00 -30.00   86
  8  \w     50.00 105.20   0.30    0.65    --   76.49  15.00 120.00  184
  9  \w     25.00  57.10   0.30    0.65    --   56.41-125.00-180.00  107
 10  \w     42.00  96.00   0.30    0.65    --   80.36-112.00-130.92  180
 11  \w     20.00  50.00   0.30    0.65    --   56.41-125.00 -60.00  100
 12  \w     68.00  93.20   0.30    0.65    --   80.36-108.00 -94.64   84
 13  \w     43.00  91.00   0.30    0.65    --   76.49-111.00   0.00  160
 14  \w     46.00  96.10   0.30    0.65    --   80.00-111.00  22.64  167
 15  \w     20.00  63.20   0.30    0.65    --   56.41-125.00  30.00  144
 16  \w     24.00  49.80   0.30    0.65    --   56.41-125.00  90.00   86
 17  \w   -100.00 -43.00   0.30    0.65    --  -59.25 -15.00  90.00  190
 18  \w   -114.00 -54.00   0.30    0.65    --  -72.15 -15.00  30.00  200
 19  \w    -74.00 -47.00   0.30    0.65    --  -75.36 -15.00 -60.00   90
 20  \w   -120.00 -45.00   0.30    0.65    --  -75.36 -15.00 -90.00  250
 21  \w   -118.00 -82.00   0.30    0.65    --  -75.36 -15.00-180.00  120
 22  \w    -77.00 -44.00   0.30    0.65    --  -75.36 -15.00-180.00  110
 23  \w    -91.00 -37.00   0.30    0.65    --  -75.36 111.00-180.00  180
 24  \w    -97.00 -46.00   0.30    0.65    --  -80.00 115.00-127.32  170
 25  \w    -63.00 -18.00   0.30    0.65    --  -59.25 125.00 -30.00  150
 26  \w    -62.00 -37.10   0.30    0.65    --  -80.00 112.00-104.74   83
 27  \w    -91.00 -34.00   0.30    0.65    --  -75.36 111.00 -90.00  190
 28  \w    -67.00 -41.50   0.30    0.65    --  -75.36 111.00 -30.00   85
 29  \w    -91.00 -43.00   0.30    0.65    --  -75.36 111.00   0.00  160
 30  \w    -61.00 -35.20   0.30    0.65    --  -75.36 111.00  30.00   86
 31  \w    -97.00 -40.00   0.30    0.65    --  -80.00 114.00  41.27  190
 32  \w    -97.00 -61.00   0.30    0.65    --  -80.00 114.00  92.05  120
 33  \w    -48.00 -15.00   0.30    0.65    --  -59.25 125.00 150.00  110
 34  \w    -96.00 -36.00   0.30    0.65    --  -80.00 111.00 137.62  200
 35  \w    -83.00 -44.00   0.30    0.65    --  -75.36 111.00  90.00  130
 36  \w    -64.00 -37.00   0.30    0.65    --  -75.36 111.00 120.00   90
 37  \w    -96.00 -43.80   0.30    0.65    --  -80.00 111.00  66.60  174
 38  \w    -72.00 -33.00   0.30    0.65    --  -75.36 111.00-150.00  130
;
_diffrn_measurement_device 'four-circle diffractometer'
_diffrn_measurement_device_type 'XtaLAB Synergy R, DW system, HyPix-Arc 150'
_diffrn_measurement_method '\w scans'
_diffrn_orient_matrix_type 'CrysAlisPro convention (1999,Acta A55,543-557)'
_diffrn_orient_matrix_UB_11 0.0822609000
_diffrn_orient_matrix_UB_12 0.0408102000
_diffrn_orient_matrix_UB_13 -0.0301821000
_diffrn_orient_matrix_UB_21 0.0008306000
_diffrn_orient_matrix_UB_22 0.0733217000
_diffrn_orient_matrix_UB_23 0.0033871000
_diffrn_orient_matrix_UB_31 0.0179769000
_diffrn_orient_matrix_UB_32 0.0071262000
_diffrn_orient_matrix_UB_33 0.1377271000
_diffrn_radiation_monochromator mirror
_diffrn_radiation_probe x-ray
_diffrn_radiation_type 'Cu K\a'
_diffrn_radiation_wavelength 1.54184
_diffrn_reflns_av_R_equivalents 0.0373
_diffrn_reflns_av_unetI/netI 0.0150
_diffrn_reflns_Laue_measured_fraction_full 0.999
_diffrn_reflns_Laue_measured_fraction_max 0.976
_diffrn_reflns_limit_h_max 25
_diffrn_reflns_limit_h_min -25
_diffrn_reflns_limit_k_max 25
_diffrn_reflns_limit_k_min -25
_diffrn_reflns_limit_l_max 13
_diffrn_reflns_limit_l_min -8
_diffrn_reflns_number 56811
_diffrn_reflns_point_group_measured_fraction_full 0.878
_diffrn_reflns_point_group_measured_fraction_max 0.844
_diffrn_reflns_theta_full 67.684
_diffrn_reflns_theta_max 73.094
_diffrn_reflns_theta_min 4.186
_diffrn_source 'Rotating-anode X-ray tube'
_diffrn_source_type 'Rigaku (Cu) X-ray Source'
_exptl_absorpt_coefficient_mu 0.493
_exptl_absorpt_correction_T_max 1.00000
_exptl_absorpt_correction_T_min 0.87531
_exptl_absorpt_correction_type multi-scan
_exptl_absorpt_process_details
;
CrysAlisPro 1.171.42.33a (Rigaku Oxford Diffraction, 2021)
Empirical absorption correction using spherical harmonics,
implemented in SCALE3 ABSPACK scaling algorithm.
;
_exptl_crystal_colour colourless
_exptl_crystal_colour_primary colourless
_exptl_crystal_density_diffrn 1.096
_exptl_crystal_description needle
_exptl_crystal_F_000 1476
_exptl_crystal_size_max 0.23
_exptl_crystal_size_mid 0.04
_exptl_crystal_size_min 0.04
_refine_diff_density_max 0.170
_refine_diff_density_min -0.118
_refine_diff_density_rms 0.031
_refine_ls_abs_structure_details
;
 Refined as an inversion twin.
;
_refine_ls_abs_structure_Flack 0.1(3)
_refine_ls_extinction_coef 0.00141(17)
_refine_ls_extinction_expression Fc^*^=kFc[1+0.001xFc^2^\l^3^/sin(2\q)]^-1/4^
_refine_ls_extinction_method 'SHELXL-2018/3 (Sheldrick 2018)'
_refine_ls_goodness_of_fit_ref 1.070
_refine_ls_hydrogen_treatment constr
_refine_ls_matrix_type full
_refine_ls_number_parameters 328
_refine_ls_number_reflns 4767
_refine_ls_number_restraints 1
_refine_ls_restrained_S_all 1.070
_refine_ls_R_factor_all 0.0281
_refine_ls_R_factor_gt 0.0272
_refine_ls_shift/su_max 0.012
_refine_ls_shift/su_mean 0.001
_refine_ls_structure_factor_coef Fsqd
_refine_ls_weighting_details 'w=1/[\s^2^(Fo^2^)+(0.0510P)^2^+0.2000P] where P=(Fo^2^+2Fc^2^)/3'
_refine_ls_weighting_scheme calc
_refine_ls_wR_factor_gt 0.0740
_refine_ls_wR_factor_ref 0.0745
_reflns_Friedel_coverage 0.639
_reflns_Friedel_fraction_full 0.742
_reflns_Friedel_fraction_max 0.697
_reflns_number_gt 4625
_reflns_number_total 4767
_reflns_threshold_expression 'I > 2\s(I)'
_cod_data_source_file cs1c04483_si_006.cif
_cod_data_source_block 211213lt_auto
_cod_original_cell_volume 4221.34(9)
_cod_database_code 4519231
_shelx_shelxl_version_number 2018/3
_shelx_space_group_comment
;
The symmetry employed for this shelxl refinement is uniquely defined
by the following loop, which should always be used as a source of
symmetry information in preference to the above space-group names.
They are only intended as comments.
;
_shelx_estimated_absorpt_t_max 0.981
_shelx_estimated_absorpt_t_min 0.895
_olex2_refinement_description
;
1. Twinned data refinement
 Scales: 0.9(3)
 0.1(3)
2. Fixed Uiso
 At 1.2 times of:
  All C(H) groups, All C(H,H) groups
 At 1.5 times of:
  All C(H,H,H) groups
3.a Ternary CH refined with riding coordinates:
 C3(H3), C4(H4)
3.b Secondary CH2 refined with riding coordinates:
 C11(H11A,H11B)
3.c Aromatic/amide H refined with riding coordinates:
 C6(H6), C13(H13), C14(H14), C15(H15), C16(H16), C17(H17), C19(H19), C20(H20),
 C21(H21), C22(H22), C23(H23), C25(H25), C26(H26), C27(H27), C28(H28), C29(H29),
  C31(H31), C32(H32), C33(H33), C34(H34), C35(H35)
3.d Idealised Me refined as rotating group:
 C36(H36A,H36B,H36C)
;
_smtbx_masks_void_probe_radius 1.2
_smtbx_masks_void_truncation_radius 1.2
_olex2_submission_special_instructions 'No special instructions were received'
_oxdiff_exptl_absorpt_empirical_details
;
Empirical correction (ABSPACK) includes:
- Absorption correction using spherical harmonics
- Frame scaling
;
_oxdiff_exptl_absorpt_empirical_full_max 1.575
_oxdiff_exptl_absorpt_empirical_full_min 0.580

loop_
_space_group_symop_operation_xyz
'x, y, z'
'-y, x-y, z+1/3'
'-x+y, -x, z+2/3'
'-x, -y, z+1/2'
'y, -x+y, z+5/6'
'x-y, x, z+1/6'

loop_
_atom_site_label
_atom_site_type_symbol
_atom_site_fract_x
_atom_site_fract_y
_atom_site_fract_z
_atom_site_U_iso_or_equiv
_atom_site_adp_type
_atom_site_occupancy
_atom_site_site_symmetry_order
_atom_site_calc_flag
_atom_site_refinement_flags_posn
_atom_site_refinement_flags_adp
_atom_site_refinement_flags_occupancy
_atom_site_disorder_assembly
_atom_site_disorder_group
C1 C 0.50407(8) 0.12241(7) 0.65240(14) 0.0247(3) Uani 1 1 d . . . . .
C2 C 0.50763(7) 0.08049(7) 0.56265(14) 0.0236(3) Uani 1 1 d . . . . .
C3 C 0.57345(8) 0.09185(7) 0.48998(14) 0.0247(3) Uani 1 1 d . . . . .
H3 H 0.611619 0.095994 0.548789 0.030 Uiso 1 1 calc R U . . .
C4 C 0.55026(8) 0.02283(7) 0.40758(15) 0.0275(3) Uani 1 1 d . . . . .
H4 H 0.588526 0.031248 0.345587 0.033 Uiso 1 1 calc R U . . .
C5 C 0.53108(9) -0.04352(7) 0.48853(14) 0.0290(3) Uani 1 1 d . . . . .
C6 C 0.45935(9) -0.07861(7) 0.51216(14) 0.0302(3) Uani 1 1 d . . . . .
H6 H 0.434592 -0.122270 0.558917 0.036 Uiso 1 1 calc R U . . .
C7 C 0.42229(8) -0.03970(7) 0.45456(15) 0.0275(3) Uani 1 1 d . . . . .
C8 C 0.43441(8) 0.01961(7) 0.54696(14) 0.0248(3) Uani 1 1 d . . . . .
C9 C 0.39148(8) 0.02866(7) 0.62965(14) 0.0254(3) Uani 1 1 d . . . . .
C11 C 0.47633(8) 0.00042(8) 0.34779(14) 0.0294(3) Uani 1 1 d . . . . .
H11A H 0.466852 -0.032625 0.277327 0.035 Uiso 1 1 calc R U . . .
H11B H 0.473580 0.043638 0.320305 0.035 Uiso 1 1 calc R U . . .
C12 C 0.60662(7) 0.16054(7) 0.41107(13) 0.0236(3) Uani 1 1 d . . . . .
C13 C 0.56523(8) 0.19050(7) 0.36787(15) 0.0261(3) Uani 1 1 d . . . . .
H13 H 0.515182 0.168688 0.390273 0.031 Uiso 1 1 calc R U . . .
C14 C 0.59582(8) 0.25165(8) 0.29269(15) 0.0279(3) Uani 1 1 d . . . . .
H14 H 0.566664 0.271144 0.263772 0.033 Uiso 1 1 calc R U . . .
C15 C 0.66900(8) 0.28438(8) 0.25966(15) 0.0298(3) Uani 1 1 d . . . . .
H15 H 0.690086 0.326252 0.208215 0.036 Uiso 1 1 calc R U . . .
C16 C 0.71104(8) 0.25541(8) 0.30243(16) 0.0323(3) Uani 1 1 d . . . . .
H16 H 0.761170 0.277543 0.280426 0.039 Uiso 1 1 calc R U . . .
C17 C 0.67984(8) 0.19392(8) 0.37761(15) 0.0285(3) Uani 1 1 d . . . . .
H17 H 0.709057 0.174479 0.406476 0.034 Uiso 1 1 calc R U . . .
C18 C 0.34443(9) -0.08544(8) 0.40913(15) 0.0319(3) Uani 1 1 d . . . . .
C19 C 0.30923(10) -0.05091(9) 0.35835(18) 0.0429(4) Uani 1 1 d . . . . .
H19 H 0.334207 0.000939 0.353704 0.051 Uiso 1 1 calc R U . . .
C20 C 0.23836(11) -0.09084(11) 0.3144(2) 0.0530(5) Uani 1 1 d . . . . .
H20 H 0.215071 -0.066340 0.280398 0.064 Uiso 1 1 calc R U . . .
C21 C 0.20136(11) -0.16671(10) 0.32010(19) 0.0503(5) Uani 1 1 d . . . . .
H21 H 0.152645 -0.194315 0.290619 0.060 Uiso 1 1 calc R U . . .
C22 C 0.23597(10) -0.20153(9) 0.36887(18) 0.0459(5) Uani 1 1 d . . . . .
H22 H 0.210973 -0.253407 0.372422 0.055 Uiso 1 1 calc R U . . .
C23 C 0.30716(9) -0.16154(8) 0.41302(17) 0.0374(4) Uani 1 1 d . . . . .
H23 H 0.330454 -0.186292 0.445986 0.045 Uiso 1 1 calc R U . . .
C24 C 0.58703(9) -0.05840(8) 0.53881(16) 0.0316(3) Uani 1 1 d . . . . .
C25 C 0.66081(10) -0.01554(9) 0.50750(17) 0.0361(4) Uani 1 1 d . . . . .
H25 H 0.675414 0.023607 0.451164 0.043 Uiso 1 1 calc R U . . .
C26 C 0.71310(11) -0.02952(10) 0.55785(18) 0.0426(4) Uani 1 1 d . . . . .
H26 H 0.763069 0.000465 0.536200 0.051 Uiso 1 1 calc R U . . .
C27 C 0.69297(11) -0.08681(10) 0.63933(18) 0.0448(4) Uani 1 1 d . . . . .
H27 H 0.728791 -0.096244 0.673527 0.054 Uiso 1 1 calc R U . . .
C28 C 0.62001(11) -0.13006(9) 0.67017(18) 0.0436(4) Uani 1 1 d . . . . .
H28 H 0.605677 -0.169547 0.725667 0.052 Uiso 1 1 calc R U . . .
C29 C 0.56803(10) -0.11633(9) 0.62110(17) 0.0369(4) Uani 1 1 d . . . . .
H29 H 0.518216 -0.146686 0.643347 0.044 Uiso 1 1 calc R U . . .
C30 C 0.31429(8) -0.01078(8) 0.66575(14) 0.0282(3) Uani 1 1 d . . . . .
C31 C 0.27930(9) 0.02782(9) 0.69677(17) 0.0356(4) Uani 1 1 d . . . . .
H31 H 0.305176 0.079692 0.692509 0.043 Uiso 1 1 calc R U . . .
C32 C 0.20668(9) -0.00894(10) 0.7340(2) 0.0442(4) Uani 1 1 d . . . . .
H32 H 0.183093 0.017780 0.755404 0.053 Uiso 1 1 calc R U . . .
C33 C 0.16843(9) -0.08511(10) 0.7400(2) 0.0457(4) Uani 1 1 d . . . . .
H33 H 0.118638 -0.110369 0.764651 0.055 Uiso 1 1 calc R U . . .
C34 C 0.20302(9) -0.12360(9) 0.70997(18) 0.0392(4) Uani 1 1 d . . . . .
H34 H 0.176926 -0.175474 0.714094 0.047 Uiso 1 1 calc R U . . .
C35 C 0.27573(9) -0.08714(8) 0.67377(15) 0.0315(3) Uani 1 1 d . . . . .
H35 H 0.299391 -0.114073 0.654391 0.038 Uiso 1 1 calc R U . . .
C36 C 0.56030(8) 0.18995(8) 0.71402(16) 0.0309(3) Uani 1 1 d . . . . .
H36A H 0.548146 0.228747 0.703752 0.046 Uiso 1 1 calc R U . . .
H36B H 0.608255 0.205447 0.677557 0.046 Uiso 1 1 calc R U . . .
H36C H 0.561606 0.180230 0.801423 0.046 Uiso 1 1 calc R U . . .
O10 O 0.43377(5) 0.09266(5) 0.69478(11) 0.0261(2) Uani 1 1 d . . . . .

loop_
_atom_site_aniso_label
_atom_site_aniso_U_11
_atom_site_aniso_U_22
_atom_site_aniso_U_33
_atom_site_aniso_U_23
_atom_site_aniso_U_13
_atom_site_aniso_U_12
C1 0.0280(7) 0.0210(6) 0.0221(8) 0.0015(5) 0.0030(6) 0.0100(5)
C2 0.0300(7) 0.0202(6) 0.0187(7) 0.0019(5) 0.0016(6) 0.0111(5)
C3 0.0301(7) 0.0208(6) 0.0216(7) 0.0008(5) 0.0020(6) 0.0114(5)
C4 0.0385(8) 0.0212(6) 0.0224(8) 0.0018(6) 0.0058(6) 0.0147(6)
C5 0.0457(8) 0.0200(6) 0.0219(8) -0.0011(6) 0.0026(6) 0.0168(6)
C6 0.0443(8) 0.0189(6) 0.0236(8) -0.0004(6) 0.0019(6) 0.0128(6)
C7 0.0355(8) 0.0197(6) 0.0209(7) 0.0000(5) 0.0004(6) 0.0092(6)
C8 0.0318(7) 0.0186(6) 0.0193(7) 0.0020(5) -0.0010(6) 0.0091(5)
C9 0.0306(7) 0.0195(6) 0.0207(7) 0.0006(5) -0.0008(6) 0.0085(5)
C11 0.0422(8) 0.0232(7) 0.0190(8) -0.0004(6) 0.0022(6) 0.0134(6)
C12 0.0292(7) 0.0196(6) 0.0194(7) -0.0022(5) -0.0001(6) 0.0103(5)
C13 0.0283(7) 0.0238(7) 0.0258(8) -0.0002(6) 0.0038(6) 0.0127(5)
C14 0.0336(7) 0.0250(7) 0.0268(8) 0.0023(6) 0.0020(6) 0.0161(6)
C15 0.0348(7) 0.0253(7) 0.0253(8) 0.0054(6) 0.0053(6) 0.0119(6)
C16 0.0292(7) 0.0313(7) 0.0314(9) 0.0055(7) 0.0061(6) 0.0114(6)
C17 0.0291(7) 0.0290(7) 0.0275(8) 0.0014(6) 0.0005(6) 0.0145(6)
C18 0.0391(8) 0.0261(7) 0.0199(8) -0.0004(6) -0.0002(6) 0.0084(6)
C19 0.0447(9) 0.0308(8) 0.0352(10) 0.0063(7) -0.0079(8) 0.0055(7)
C20 0.0459(10) 0.0484(10) 0.0433(12) 0.0095(9) -0.0130(9) 0.0075(8)
C21 0.0413(9) 0.0470(10) 0.0308(10) -0.0017(8) -0.0041(8) -0.0018(8)
C22 0.0502(10) 0.0303(8) 0.0321(10) -0.0052(7) 0.0058(8) 0.0013(7)
C23 0.0447(9) 0.0253(7) 0.0295(9) -0.0047(6) 0.0056(7) 0.0082(7)
C24 0.0504(9) 0.0255(7) 0.0223(8) -0.0035(6) 0.0019(7) 0.0216(7)
C25 0.0514(10) 0.0343(8) 0.0285(9) 0.0004(7) 0.0047(7) 0.0259(7)
C26 0.0548(10) 0.0457(9) 0.0371(11) -0.0050(8) 0.0011(9) 0.0324(8)
C27 0.0676(12) 0.0473(10) 0.0354(11) -0.0080(8) -0.0088(9) 0.0405(9)
C28 0.0730(12) 0.0353(8) 0.0312(10) -0.0009(7) -0.0041(9) 0.0336(9)
C29 0.0568(10) 0.0281(7) 0.0281(9) -0.0007(7) -0.0001(8) 0.0229(7)
C30 0.0303(7) 0.0272(7) 0.0209(8) 0.0028(6) 0.0003(6) 0.0098(6)
C31 0.0348(8) 0.0311(7) 0.0371(10) 0.0036(7) 0.0032(7) 0.0137(7)
C32 0.0364(9) 0.0424(9) 0.0533(12) 0.0052(9) 0.0065(8) 0.0193(7)
C33 0.0300(8) 0.0469(10) 0.0486(12) 0.0092(9) 0.0056(8) 0.0105(7)
C34 0.0369(8) 0.0304(8) 0.0364(10) 0.0068(7) 0.0021(7) 0.0063(7)
C35 0.0369(8) 0.0268(7) 0.0233(8) 0.0033(6) 0.0018(6) 0.0103(6)
C36 0.0338(8) 0.0245(7) 0.0280(9) -0.0048(6) 0.0022(7) 0.0099(6)
O10 0.0295(5) 0.0211(4) 0.0236(6) -0.0015(4) 0.0028(4) 0.0097(4)

loop_
_atom_type_symbol
_atom_type_description
_atom_type_scat_dispersion_real
_atom_type_scat_dispersion_imag
_atom_type_scat_source
C C 0.0181 0.0091 'International Tables Vol C Tables 4.2.6.8 and 6.1.1.4'
H H 0.0000 0.0000 'International Tables Vol C Tables 4.2.6.8 and 6.1.1.4'
O O 0.0492 0.0322 'International Tables Vol C Tables 4.2.6.8 and 6.1.1.4'

loop_
_geom_angle_atom_site_label_1
_geom_angle_atom_site_label_2
_geom_angle_atom_site_label_3
_geom_angle
_geom_angle_site_symmetry_1
_geom_angle_site_symmetry_3
_geom_angle_publ_flag
C2 C1 C36 132.86(13) . . ?
C2 C1 O10 110.36(12) . . ?
O10 C1 C36 116.73(13) . . ?
C1 C2 C3 128.78(13) . . ?
C1 C2 C8 106.52(13) . . ?
C8 C2 C3 124.69(13) . . ?
C2 C3 H3 108.3 . . ?
C2 C3 C4 108.58(11) . . ?
C2 C3 C12 113.37(11) . . ?
C4 C3 H3 108.3 . . ?
C12 C3 H3 108.3 . . ?
C12 C3 C4 109.96(12) . . ?
C3 C4 H4 112.0 . . ?
C5 C4 C3 109.64(12) . . ?
C5 C4 H4 112.0 . . ?
C5 C4 C11 101.60(12) . . ?
C11 C4 C3 109.15(11) . . ?
C11 C4 H4 112.0 . . ?
C6 C5 C4 109.07(13) . . ?
C6 C5 C24 128.13(14) . . ?
C24 C5 C4 122.53(13) . . ?
C5 C6 H6 124.3 . . ?
C5 C6 C7 111.47(13) . . ?
C7 C6 H6 124.3 . . ?
C6 C7 C8 104.39(12) . . ?
C6 C7 C11 99.70(12) . . ?
C8 C7 C11 105.82(11) . . ?
C18 C7 C6 118.51(12) . . ?
C18 C7 C8 115.01(13) . . ?
C18 C7 C11 111.66(13) . . ?
C2 C8 C7 118.32(13) . . ?
C9 C8 C2 106.77(12) . . ?
C9 C8 C7 134.78(13) . . ?
C8 C9 C30 136.82(13) . . ?
C8 C9 O10 109.15(12) . . ?
O10 C9 C30 114.02(13) . . ?
C4 C11 C7 101.87(12) . . ?
C4 C11 H11A 111.4 . . ?
C4 C11 H11B 111.4 . . ?
C7 C11 H11A 111.4 . . ?
C7 C11 H11B 111.4 . . ?
H11A C11 H11B 109.3 . . ?
C13 C12 C3 122.00(12) . . ?
C17 C12 C3 119.79(12) . . ?
C17 C12 C13 118.19(13) . . ?
C12 C13 H13 119.4 . . ?
C14 C13 C12 121.15(13) . . ?
C14 C13 H13 119.4 . . ?
C13 C14 H14 119.9 . . ?
C13 C14 C15 120.11(14) . . ?
C15 C14 H14 119.9 . . ?
C14 C15 H15 120.3 . . ?
C16 C15 C14 119.43(14) . . ?
C16 C15 H15 120.3 . . ?
C15 C16 H16 120.0 . . ?
C15 C16 C17 120.07(14) . . ?
C17 C16 H16 120.0 . . ?
C12 C17 C16 121.05(13) . . ?
C12 C17 H17 119.5 . . ?
C16 C17 H17 119.5 . . ?
C19 C18 C7 119.39(13) . . ?
C19 C18 C23 118.38(15) . . ?
C23 C18 C7 122.20(15) . . ?
C18 C19 H19 119.4 . . ?
C20 C19 C18 121.13(16) . . ?
C20 C19 H19 119.4 . . ?
C19 C20 H20 120.0 . . ?
C19 C20 C21 120.0(2) . . ?
C21 C20 H20 120.0 . . ?
C20 C21 H21 120.3 . . ?
C22 C21 C20 119.38(17) . . ?
C22 C21 H21 120.3 . . ?
C21 C22 H22 119.6 . . ?
C21 C22 C23 120.72(16) . . ?
C23 C22 H22 119.6 . . ?
C18 C23 H23 119.8 . . ?
C22 C23 C18 120.37(18) . . ?
C22 C23 H23 119.8 . . ?
C25 C24 C5 121.62(14) . . ?
C25 C24 C29 117.45(16) . . ?
C29 C24 C5 120.93(15) . . ?
C24 C25 H25 119.6 . . ?
C26 C25 C24 120.80(17) . . ?
C26 C25 H25 119.6 . . ?
C25 C26 H26 119.7 . . ?
C27 C26 C25 120.62(18) . . ?
C27 C26 H26 119.7 . . ?
C26 C27 H27 120.4 . . ?
C28 C27 C26 119.12(17) . . ?
C28 C27 H27 120.4 . . ?
C27 C28 H28 119.7 . . ?
C29 C28 C27 120.56(17) . . ?
C29 C28 H28 119.7 . . ?
C24 C29 H29 119.3 . . ?
C28 C29 C24 121.44(17) . . ?
C28 C29 H29 119.3 . . ?
C31 C30 C9 119.95(13) . . ?
C31 C30 C35 119.17(14) . . ?
C35 C30 C9 120.84(14) . . ?
C30 C31 H31 119.8 . . ?
C30 C31 C32 120.42(15) . . ?
C32 C31 H31 119.8 . . ?
C31 C32 H32 120.0 . . ?
C31 C32 C33 119.95(16) . . ?
C33 C32 H32 120.0 . . ?
C32 C33 H33 120.1 . . ?
C34 C33 C32 119.84(15) . . ?
C34 C33 H33 120.1 . . ?
C33 C34 H34 119.8 . . ?
C33 C34 C35 120.46(15) . . ?
C35 C34 H34 119.8 . . ?
C30 C35 H35 119.9 . . ?
C34 C35 C30 120.15(15) . . ?
C34 C35 H35 119.9 . . ?
C1 C36 H36A 109.5 . . ?
C1 C36 H36B 109.5 . . ?
C1 C36 H36C 109.5 . . ?
H36A C36 H36B 109.5 . . ?
H36A C36 H36C 109.5 . . ?
H36B C36 H36C 109.5 . . ?
C1 O10 C9 107.18(11) . . ?

loop_
_geom_bond_atom_site_label_1
_geom_bond_atom_site_label_2
_geom_bond_distance
_geom_bond_site_symmetry_2
_geom_bond_publ_flag
C1 C2 1.348(2) . ?
C1 C36 1.485(2) . ?
C1 O10 1.3715(17) . ?
C2 C3 1.512(2) . ?
C2 C8 1.4444(19) . ?
C3 H3 1.0000 . ?
C3 C4 1.5689(19) . ?
C3 C12 1.5240(19) . ?
C4 H4 1.0000 . ?
C4 C5 1.5307(19) . ?
C4 C11 1.533(2) . ?
C5 C6 1.337(2) . ?
C5 C24 1.473(2) . ?
C6 H6 0.9500 . ?
C6 C7 1.526(2) . ?
C7 C8 1.528(2) . ?
C7 C11 1.554(2) . ?
C7 C18 1.515(2) . ?
C8 C9 1.360(2) . ?
C9 C30 1.466(2) . ?
C9 O10 1.3871(17) . ?
C11 H11A 0.9900 . ?
C11 H11B 0.9900 . ?
C12 C13 1.393(2) . ?
C12 C17 1.390(2) . ?
C13 H13 0.9500 . ?
C13 C14 1.388(2) . ?
C14 H14 0.9500 . ?
C14 C15 1.389(2) . ?
C15 H15 0.9500 . ?
C15 C16 1.387(2) . ?
C16 H16 0.9500 . ?
C16 C17 1.393(2) . ?
C17 H17 0.9500 . ?
C18 C19 1.391(2) . ?
C18 C23 1.393(2) . ?
C19 H19 0.9500 . ?
C19 C20 1.386(3) . ?
C20 H20 0.9500 . ?
C20 C21 1.389(3) . ?
C21 H21 0.9500 . ?
C21 C22 1.377(3) . ?
C22 H22 0.9500 . ?
C22 C23 1.392(3) . ?
C23 H23 0.9500 . ?
C24 C25 1.398(2) . ?
C24 C29 1.406(2) . ?
C25 H25 0.9500 . ?
C25 C26 1.392(3) . ?
C26 H26 0.9500 . ?
C26 C27 1.387(3) . ?
C27 H27 0.9500 . ?
C27 C28 1.384(3) . ?
C28 H28 0.9500 . ?
C28 C29 1.377(3) . ?
C29 H29 0.9500 . ?
C30 C31 1.389(2) . ?
C30 C35 1.400(2) . ?
C31 H31 0.9500 . ?
C31 C32 1.389(2) . ?
C32 H32 0.9500 . ?
C32 C33 1.395(3) . ?
C33 H33 0.9500 . ?
C33 C34 1.377(3) . ?
C34 H34 0.9500 . ?
C34 C35 1.388(2) . ?
C35 H35 0.9500 . ?
C36 H36A 0.9800 . ?
C36 H36B 0.9800 . ?
C36 H36C 0.9800 . ?

loop_
_geom_torsion_atom_site_label_1
_geom_torsion_atom_site_label_2
_geom_torsion_atom_site_label_3
_geom_torsion_atom_site_label_4
_geom_torsion
_geom_torsion_site_symmetry_1
_geom_torsion_site_symmetry_2
_geom_torsion_site_symmetry_3
_geom_torsion_site_symmetry_4
_geom_torsion_publ_flag
C1 C2 C3 C4 173.36(14) . . . . ?
C1 C2 C3 C12 -64.1(2) . . . . ?
C1 C2 C8 C7 -177.00(13) . . . . ?
C1 C2 C8 C9 -0.56(16) . . . . ?
C2 C1 O10 C9 0.75(16) . . . . ?
C2 C3 C4 C5 -66.42(15) . . . . ?
C2 C3 C4 C11 44.06(15) . . . . ?
C2 C3 C12 C13 -26.60(19) . . . . ?
C2 C3 C12 C17 155.15(13) . . . . ?
C2 C8 C9 C30 -179.23(17) . . . . ?
C2 C8 C9 O10 1.03(16) . . . . ?
C3 C2 C8 C7 2.8(2) . . . . ?
C3 C2 C8 C9 179.24(13) . . . . ?
C3 C4 C5 C6 92.27(15) . . . . ?
C3 C4 C5 C24 -82.22(16) . . . . ?
C3 C4 C11 C7 -78.23(13) . . . . ?
C3 C12 C13 C14 -177.78(14) . . . . ?
C3 C12 C17 C16 177.98(14) . . . . ?
C4 C3 C12 C13 95.15(16) . . . . ?
C4 C3 C12 C17 -83.10(16) . . . . ?
C4 C5 C6 C7 -1.77(17) . . . . ?
C4 C5 C24 C25 -5.0(2) . . . . ?
C4 C5 C24 C29 174.58(14) . . . . ?
C5 C4 C11 C7 37.52(13) . . . . ?
C5 C6 C7 C8 -83.83(15) . . . . ?
C5 C6 C7 C11 25.40(15) . . . . ?
C5 C6 C7 C18 146.66(15) . . . . ?
C5 C24 C25 C26 178.69(15) . . . . ?
C5 C24 C29 C28 -178.97(16) . . . . ?
C6 C5 C24 C25 -178.41(16) . . . . ?
C6 C5 C24 C29 1.2(2) . . . . ?
C6 C7 C8 C2 69.63(16) . . . . ?
C6 C7 C8 C9 -105.57(19) . . . . ?
C6 C7 C11 C4 -37.84(13) . . . . ?
C6 C7 C18 C19 178.85(16) . . . . ?
C6 C7 C18 C23 -3.1(2) . . . . ?
C7 C8 C9 C30 -3.6(3) . . . . ?
C7 C8 C9 O10 176.61(15) . . . . ?
C7 C18 C19 C20 179.21(19) . . . . ?
C7 C18 C23 C22 -179.17(16) . . . . ?
C8 C2 C3 C4 -6.38(19) . . . . ?
C8 C2 C3 C12 116.14(15) . . . . ?
C8 C7 C11 C4 70.25(14) . . . . ?
C8 C7 C18 C19 54.4(2) . . . . ?
C8 C7 C18 C23 -127.55(16) . . . . ?
C8 C9 C30 C31 -142.27(19) . . . . ?
C8 C9 C30 C35 40.1(3) . . . . ?
C8 C9 O10 C1 -1.11(16) . . . . ?
C9 C30 C31 C32 -178.41(17) . . . . ?
C9 C30 C35 C34 178.96(15) . . . . ?
C11 C4 C5 C6 -23.12(15) . . . . ?
C11 C4 C5 C24 162.39(13) . . . . ?
C11 C7 C8 C2 -35.06(18) . . . . ?
C11 C7 C8 C9 149.75(17) . . . . ?
C11 C7 C18 C19 -66.2(2) . . . . ?
C11 C7 C18 C23 111.86(17) . . . . ?
C12 C3 C4 C5 169.02(12) . . . . ?
C12 C3 C4 C11 -80.50(14) . . . . ?
C12 C13 C14 C15 -0.3(2) . . . . ?
C13 C12 C17 C16 -0.3(2) . . . . ?
C13 C14 C15 C16 0.0(2) . . . . ?
C14 C15 C16 C17 0.1(2) . . . . ?
C15 C16 C17 C12 0.0(2) . . . . ?
C17 C12 C13 C14 0.5(2) . . . . ?
C18 C7 C8 C2 -158.80(13) . . . . ?
C18 C7 C8 C9 26.0(2) . . . . ?
C18 C7 C11 C4 -163.92(12) . . . . ?
C18 C19 C20 C21 -0.3(3) . . . . ?
C19 C18 C23 C22 -1.1(3) . . . . ?
C19 C20 C21 C22 -0.4(3) . . . . ?
C20 C21 C22 C23 0.4(3) . . . . ?
C21 C22 C23 C18 0.4(3) . . . . ?
C23 C18 C19 C20 1.1(3) . . . . ?
C24 C5 C6 C7 172.33(14) . . . . ?
C24 C25 C26 C27 0.6(3) . . . . ?
C25 C24 C29 C28 0.7(2) . . . . ?
C25 C26 C27 C28 0.0(3) . . . . ?
C26 C27 C28 C29 -0.2(3) . . . . ?
C27 C28 C29 C24 -0.1(3) . . . . ?
C29 C24 C25 C26 -0.9(2) . . . . ?
C30 C9 O10 C1 179.08(12) . . . . ?
C30 C31 C32 C33 -0.2(3) . . . . ?
C31 C30 C35 C34 1.3(3) . . . . ?
C31 C32 C33 C34 0.6(3) . . . . ?
C32 C33 C34 C35 0.0(3) . . . . ?
C33 C34 C35 C30 -0.9(3) . . . . ?
C35 C30 C31 C32 -0.7(3) . . . . ?
C36 C1 C2 C3 -2.8(3) . . . . ?
C36 C1 C2 C8 177.00(16) . . . . ?
C36 C1 O10 C9 -176.89(13) . . . . ?
O10 C1 C2 C3 -179.91(13) . . . . ?
O10 C1 C2 C8 -0.13(16) . . . . ?
O10 C9 C30 C31 37.5(2) . . . . ?
O10 C9 C30 C35 -140.19(15) . . . . ?

loop_
_twin_individual_id
_twin_individual_mass_fraction_refined
1 0.9(3)
2 0.1(3)

loop_
_smtbx_masks_void_nr
_smtbx_masks_void_average_x
_smtbx_masks_void_average_y
_smtbx_masks_void_average_z
_smtbx_masks_void_volume
_smtbx_masks_void_count_electrons
_smtbx_masks_void_content
1 0.000 0.000 -0.262 632.3 168.8 ?
